data_7119833
loop_
_publ_author_name
'Yanan Li'
'Huihui Gao'
'Zhenlei Zhang'
'Peng Qian'
'Meixiang Bi'
'Zhenggen Zha'
'Zhiyong Wang'

_publ_section_title
;
 Electrochemical synthesis of alpha-enaminones from aryl ketones
;
_journal_name_full Chem.Commun.
_journal_page_first 8600
_journal_volume 52
_journal_year 2016
_chemical_formula_sum 'C21 H22 N2 O5'
_chemical_formula_weight 382.40
_chemical_melting_point 417.5(5)
_chemical_name_systematic '(E)-ethyl 4-(naphthalen-2-yl)-2-nitro-4-oxo-3-(piperidin-1-yl)but-2-enoate'
_chemical_properties_physical Heat-sensitive
_space_group_crystal_system monoclinic
_space_group_IT_number 14
_space_group_name_Hall '-P 2yn'
_space_group_name_H-M_alt 'P 1 21/n 1'
_symmetry_space_group_name_Hall '-P 2yn'
_symmetry_space_group_name_H-M 'P 1 21/n 1'
_atom_sites_solution_hydrogens geom
_audit_creation_method SHELXL-2013
_audit_update_record
;
2016-04-14 deposited with the CCDC.
2016-06-10 downloaded from the CCDC.
;
_cell_angle_alpha 90
_cell_angle_beta 98.003(5)
_cell_angle_gamma 90
_cell_formula_units_Z 4
_cell_length_a 14.2787(9)
_cell_length_b 9.4954(4)
_cell_length_c 14.5637(8)
_cell_measurement_reflns_used 2038
_cell_measurement_temperature 290(2)
_cell_measurement_theta_max 22.7070
_cell_measurement_theta_min 3.5580
_cell_volume 1955.34(18)
_computing_cell_refinement 'CrysAlisPro (Agilent Technologies)'
_computing_data_collection 'CrysAlisPro (Agilent Technologies)'
_computing_data_reduction 'CrysAlisPro (Agilent Technologies)'
_computing_molecular_graphics 'Ortep-3 (L. J. Farrugia, 2001)'
_computing_publication_material SHELXL-2013
_computing_structure_refinement 'SHELXL-2013 (Sheldrick, 2013)'
_computing_structure_solution 'SHELXS-97 (Sheldrick, 1997)'
_diffrn_ambient_temperature 290(2)
_diffrn_detector_area_resol_mean 15.9149
_diffrn_measured_fraction_theta_full 0.998
_diffrn_measured_fraction_theta_max 0.998
_diffrn_measurement_device_type 'Gemini S Ultra, Agilent Technologies'
_diffrn_measurement_method '\w scans'
_diffrn_radiation_source 'Enhance (Mo) X-ray Source'
_diffrn_radiation_type MoK\a
_diffrn_radiation_wavelength 0.71073
_diffrn_reflns_av_R_equivalents 0.0361
_diffrn_reflns_av_unetI/netI 0.0473
_diffrn_reflns_Laue_measured_fraction_full 0.998
_diffrn_reflns_Laue_measured_fraction_max 0.998
_diffrn_reflns_limit_h_max 17
_diffrn_reflns_limit_h_min -17
_diffrn_reflns_limit_k_max 11
_diffrn_reflns_limit_k_min -10
_diffrn_reflns_limit_l_max 18
_diffrn_reflns_limit_l_min -16
_diffrn_reflns_number 11149
_diffrn_reflns_point_group_measured_fraction_full 0.998
_diffrn_reflns_point_group_measured_fraction_max 0.998
_diffrn_reflns_theta_full 25.242
_diffrn_reflns_theta_max 26.371
_diffrn_reflns_theta_min 3.548
_exptl_absorpt_coefficient_mu 0.093
_exptl_absorpt_correction_T_max 1.00000
_exptl_absorpt_correction_T_min 0.88355
_exptl_absorpt_correction_type multi-scan
_exptl_absorpt_process_details
;
CrysAlisPro, Agilent Technologies,
Version 1.171.37.35 (release 13-08-2014 CrysAlis171 .NET)
(compiled Aug 13 2014,18:06:01)
Empirical absorption correction using spherical harmonics,
 implemented in SCALE3 ABSPACK scaling algorithm.
;
_exptl_crystal_colour ' yellow '
_exptl_crystal_density_diffrn 1.299
_exptl_crystal_description plate
_exptl_crystal_F_000 808
_exptl_crystal_recrystallization_method 'Re-crystallisation from solvent'
_exptl_crystal_size_max 0.360
_exptl_crystal_size_mid 0.350
_exptl_crystal_size_min 0.300
_refine_diff_density_max 0.362
_refine_diff_density_min -0.360
_refine_diff_density_rms 0.100
_refine_ls_extinction_coef .
_refine_ls_extinction_method none
_refine_ls_goodness_of_fit_ref 1.067
_refine_ls_hydrogen_treatment constr
_refine_ls_matrix_type full
_refine_ls_number_parameters 254
_refine_ls_number_reflns 3993
_refine_ls_number_restraints 0
_refine_ls_restrained_S_all 1.067
_refine_ls_R_factor_all 0.0990
_refine_ls_R_factor_gt 0.0575
_refine_ls_shift/su_max 0.000
_refine_ls_shift/su_mean 0.000
_refine_ls_structure_factor_coef Fsqd
_refine_ls_weighting_details 'w=1/[\s^2^(Fo^2^)+(0.0945P)^2^+0.8826P] where P=(Fo^2^+2Fc^2^)/3'
_refine_ls_weighting_scheme calc
_refine_ls_wR_factor_gt 0.1511
_refine_ls_wR_factor_ref 0.2113
_reflns_Friedel_coverage 0.000
_reflns_Friedel_fraction_full .
_reflns_Friedel_fraction_max .
_reflns_number_gt 2582
_reflns_number_total 3993
_reflns_threshold_expression 'I > 2\s(I)'
_cod_data_source_file c6cc03709g2.cif
_cod_data_source_block shelxl
_cod_depositor_comments
;
The following automatic conversions were performed:

'_chemical_melting_point' value '417-418' was changed to '417.5(5)' -
the average value was taken and precision was estimated.

Automatic conversion script
Id: cif_fix_values 4624 2016-04-14 12:54:50Z antanas 
;
_cod_database_code 7119833
_shelx_space_group_comment
;
The symmetry employed for this shelxl refinement is uniquely defined
by the following loop, which should always be used as a source of
symmetry information in preference to the above space-group names.
They are only intended as comments.
;
_shelx_estimated_absorpt_t_min 0.967
_shelx_estimated_absorpt_t_max 0.972
_shelxl_version_number 2013-4
_solvent_exptl_crystal_recrystallization_method ' acetone/petroleum ether'

loop_
_space_group_symop_operation_xyz
'x, y, z'
'-x+1/2, y+1/2, -z+1/2'
'-x, -y, -z'
'x-1/2, -y-1/2, z-1/2'

loop_
_atom_site_label
_atom_site_type_symbol
_atom_site_fract_x
_atom_site_fract_y
_atom_site_fract_z
_atom_site_U_iso_or_equiv
_atom_site_adp_type
_atom_site_occupancy
_atom_site_site_symmetry_order
_atom_site_calc_flag
_atom_site_refinement_flags_posn
_atom_site_refinement_flags_adp
_atom_site_refinement_flags_occupancy
_atom_site_disorder_assembly
_atom_site_disorder_group
O1 O 0.65629(15) -0.1690(2) 0.31294(15) 0.0767(7) Uani 1 1 d . . . . .
O5 O 0.73157(14) 0.0327(2) 0.04791(14) 0.0706(6) Uani 1 1 d . . . . .
N1 N 0.62107(14) 0.1271(2) 0.20065(14) 0.0472(5) Uani 1 1 d . . . . .
O2 O 0.51312(18) -0.2533(2) 0.1538(2) 0.0896(8) Uani 1 1 d . . . . .
O3 O 0.5994(2) -0.3093(2) 0.05041(18) 0.0936(9) Uani 1 1 d . . . . .
C1 C 0.50468(19) -0.0705(3) 0.31642(17) 0.0482(6) Uani 1 1 d . . . . .
C9 C 0.34724(19) 0.0291(3) 0.31048(18) 0.0506(6) Uani 1 1 d . . . . .
C12 C 0.60822(16) -0.0114(3) 0.18926(17) 0.0424(6) Uani 1 1 d . . . . .
N2 N 0.57187(18) -0.2227(2) 0.10331(17) 0.0587(6) Uani 1 1 d . . . . .
C10 C 0.43338(18) 0.0129(3) 0.27368(17) 0.0481(6) Uani 1 1 d . . . . .
H10 H 0.4417 0.0599 0.2194 0.058 Uiso 1 1 calc R U . . .
C4 C 0.3345(2) -0.0451(3) 0.3921(2) 0.0595(7) Uani 1 1 d . . . . .
C11 C 0.59347(19) -0.0931(3) 0.27736(19) 0.0505(6) Uani 1 1 d . . . . .
C13 C 0.61022(17) -0.0848(3) 0.10797(18) 0.0465(6) Uani 1 1 d . . . . .
C14 C 0.6108(2) 0.2299(3) 0.1242(2) 0.0573(7) Uani 1 1 d . . . . .
H14A H 0.5812 0.1851 0.0676 0.069 Uiso 1 1 calc R U . . .
H14B H 0.6726 0.2635 0.1139 0.069 Uiso 1 1 calc R U . . .
O4 O 0.6183(2) -0.0680(3) -0.05269(16) 0.1026(10) Uani 1 1 d . . . . .
C5 C 0.2466(3) -0.0319(4) 0.4265(3) 0.0779(10) Uani 1 1 d . . . . .
H5 H 0.2367 -0.0807 0.4797 0.094 Uiso 1 1 calc R U . . .
C19 C 0.6517(2) -0.0418(3) 0.0251(2) 0.0592(7) Uani 1 1 d . . . . .
C18 C 0.6571(2) 0.1884(3) 0.2921(2) 0.0623(8) Uani 1 1 d . . . . .
H18A H 0.7218 0.2193 0.2920 0.075 Uiso 1 1 calc R U . . .
H18B H 0.6571 0.1166 0.3395 0.075 Uiso 1 1 calc R U . . .
C8 C 0.2735(2) 0.1156(4) 0.2678(2) 0.0669(8) Uani 1 1 d . . . . .
H8 H 0.2816 0.1664 0.2148 0.080 Uiso 1 1 calc R U . . .
C2 C 0.4919(2) -0.1423(3) 0.3987(2) 0.0703(9) Uani 1 1 d . . . . .
H2 H 0.5401 -0.1985 0.4285 0.084 Uiso 1 1 calc R U . . .
C17 C 0.5978(3) 0.3118(3) 0.3155(2) 0.0795(10) Uani 1 1 d . . . . .
H17A H 0.6265 0.3541 0.3732 0.095 Uiso 1 1 calc R U . . .
H17B H 0.5352 0.2789 0.3239 0.095 Uiso 1 1 calc R U . . .
C6 C 0.1776(3) 0.0503(4) 0.3831(3) 0.0802(10) Uani 1 1 d . . . . .
H6 H 0.1204 0.0571 0.4065 0.096 Uiso 1 1 calc R U . . .
C15 C 0.5504(3) 0.3534(3) 0.1479(3) 0.0756(9) Uani 1 1 d . . . . .
H15A H 0.5474 0.4232 0.0989 0.091 Uiso 1 1 calc R U . . .
H15B H 0.4866 0.3207 0.1510 0.091 Uiso 1 1 calc R U . . .
C3 C 0.4086(3) -0.1292(4) 0.4344(2) 0.0781(10) Uani 1 1 d . . . . .
H3 H 0.4011 -0.1777 0.4883 0.094 Uiso 1 1 calc R U . . .
C7 C 0.1905(2) 0.1253(4) 0.3037(3) 0.0794(10) Uani 1 1 d . . . . .
H7 H 0.1421 0.1824 0.2750 0.095 Uiso 1 1 calc R U . . .
C20 C 0.7720(3) 0.1075(5) -0.0260(3) 0.1067(15) Uani 1 1 d . . . . .
H19A H 0.7288 0.1003 -0.0834 0.128 Uiso 1 1 calc R U . . .
H19B H 0.7790 0.2064 -0.0099 0.128 Uiso 1 1 calc R U . . .
C16 C 0.5893(3) 0.4213(4) 0.2392(3) 0.0905(12) Uani 1 1 d . . . . .
H16A H 0.5476 0.4965 0.2532 0.109 Uiso 1 1 calc R U . . .
H16B H 0.6510 0.4617 0.2349 0.109 Uiso 1 1 calc R U . . .
C21 C 0.8606(3) 0.0523(6) -0.0395(4) 0.1209(17) Uani 1 1 d . . . . .
H20A H 0.8864 0.1074 -0.0852 0.181 Uiso 1 1 calc R U . . .
H20B H 0.8530 -0.0434 -0.0604 0.181 Uiso 1 1 calc R U . . .
H20C H 0.9027 0.0553 0.0179 0.181 Uiso 1 1 calc R U . . .

loop_
_atom_site_aniso_label
_atom_site_aniso_U_11
_atom_site_aniso_U_22
_atom_site_aniso_U_33
_atom_site_aniso_U_23
_atom_site_aniso_U_13
_atom_site_aniso_U_12
O1 0.0576(13) 0.0945(16) 0.0807(15) 0.0395(13) 0.0187(11) 0.0280(12)
O5 0.0477(12) 0.1017(16) 0.0659(13) 0.0281(12) 0.0199(9) -0.0008(11)
N1 0.0409(12) 0.0512(13) 0.0496(12) 0.0050(10) 0.0062(9) -0.0018(9)
O2 0.0840(17) 0.0671(14) 0.130(2) -0.0139(14) 0.0580(16) -0.0215(12)
O3 0.135(2) 0.0615(14) 0.0936(18) -0.0192(13) 0.0479(17) 0.0001(14)
C1 0.0476(15) 0.0511(15) 0.0482(14) 0.0083(12) 0.0143(11) 0.0008(11)
C9 0.0466(15) 0.0575(15) 0.0502(15) -0.0059(12) 0.0156(11) -0.0042(12)
C12 0.0302(12) 0.0498(14) 0.0482(14) 0.0065(11) 0.0091(10) 0.0010(10)
N2 0.0562(15) 0.0539(14) 0.0676(15) -0.0008(12) 0.0140(12) 0.0025(11)
C10 0.0457(15) 0.0573(15) 0.0434(14) 0.0056(12) 0.0133(11) -0.0004(11)
C4 0.0604(18) 0.0623(17) 0.0609(17) -0.0021(14) 0.0269(14) -0.0092(14)
C11 0.0446(15) 0.0545(15) 0.0534(15) 0.0088(12) 0.0110(11) 0.0021(12)
C13 0.0388(13) 0.0482(14) 0.0533(15) 0.0061(11) 0.0096(11) 0.0023(11)
C14 0.0570(17) 0.0540(16) 0.0605(17) 0.0116(13) 0.0071(13) -0.0065(13)
O4 0.135(3) 0.125(2) 0.0469(14) 0.0058(13) 0.0066(14) -0.0287(18)
C5 0.075(2) 0.088(2) 0.080(2) -0.0012(19) 0.0457(19) -0.0103(19)
C19 0.0617(19) 0.0662(18) 0.0504(17) 0.0100(14) 0.0102(13) 0.0095(14)
C18 0.0601(18) 0.0690(18) 0.0562(17) -0.0031(14) 0.0022(13) -0.0126(14)
C8 0.0520(18) 0.087(2) 0.0642(18) 0.0008(16) 0.0166(14) 0.0103(15)
C2 0.072(2) 0.078(2) 0.0659(19) 0.0294(16) 0.0251(15) 0.0153(16)
C17 0.094(3) 0.067(2) 0.078(2) -0.0178(18) 0.0115(19) -0.0119(18)
C6 0.055(2) 0.095(3) 0.098(3) -0.022(2) 0.0396(19) -0.0082(18)
C15 0.080(2) 0.0528(18) 0.092(2) 0.0086(17) 0.0059(18) 0.0058(16)
C3 0.090(3) 0.083(2) 0.070(2) 0.0289(18) 0.0406(18) 0.0048(19)
C7 0.0505(19) 0.102(3) 0.089(2) -0.012(2) 0.0195(16) 0.0127(17)
C20 0.090(3) 0.140(4) 0.099(3) 0.056(3) 0.045(2) 0.009(3)
C16 0.106(3) 0.0558(19) 0.109(3) -0.012(2) 0.011(2) -0.0017(19)
C21 0.089(3) 0.164(5) 0.120(4) 0.032(3) 0.052(3) -0.015(3)

loop_
_atom_type_symbol
_atom_type_description
_atom_type_scat_dispersion_real
_atom_type_scat_dispersion_imag
_atom_type_scat_source
C C 0.0033 0.0016 'International Tables Vol C Tables 4.2.6.8 and 6.1.1.4'
H H 0.0000 0.0000 'International Tables Vol C Tables 4.2.6.8 and 6.1.1.4'
N N 0.0061 0.0033 'International Tables Vol C Tables 4.2.6.8 and 6.1.1.4'
O O 0.0106 0.0060 'International Tables Vol C Tables 4.2.6.8 and 6.1.1.4'

loop_
_geom_angle_atom_site_label_1
_geom_angle_atom_site_label_2
_geom_angle_atom_site_label_3
_geom_angle
_geom_angle_site_symmetry_1
_geom_angle_site_symmetry_3
C19 O5 C20 118.6(3) . .
C12 N1 C14 124.1(2) . .
C12 N1 C18 121.6(2) . .
C14 N1 C18 113.9(2) . .
C10 C1 C2 119.3(3) . .
C10 C1 C11 122.2(2) . .
C2 C1 C11 118.4(2) . .
C8 C9 C4 119.0(3) . .
C8 C9 C10 122.0(3) . .
C4 C9 C10 118.9(3) . .
N1 C12 C13 125.9(2) . .
N1 C12 C11 115.2(2) . .
C13 C12 C11 118.9(2) . .
O2 N2 O3 121.6(3) . .
O2 N2 C13 118.9(2) . .
O3 N2 C13 119.5(2) . .
C1 C10 C9 121.4(2) . .
C1 C10 H10 119.3 . .
C9 C10 H10 119.3 . .
C3 C4 C9 118.4(3) . .
C3 C4 C5 123.2(3) . .
C9 C4 C5 118.4(3) . .
O1 C11 C1 123.1(2) . .
O1 C11 C12 118.6(2) . .
C1 C11 C12 118.2(2) . .
C12 C13 N2 117.0(2) . .
C12 C13 C19 128.5(2) . .
N2 C13 C19 114.4(2) . .
N1 C14 C15 109.8(2) . .
N1 C14 H14A 109.7 . .
C15 C14 H14A 109.7 . .
N1 C14 H14B 109.7 . .
C15 C14 H14B 109.7 . .
H14A C14 H14B 108.2 . .
C6 C5 C4 120.8(3) . .
C6 C5 H5 119.6 . .
C4 C5 H5 119.6 . .
O4 C19 O5 124.0(3) . .
O4 C19 C13 124.5(3) . .
O5 C19 C13 111.5(2) . .
N1 C18 C17 111.9(3) . .
N1 C18 H18A 109.2 . .
C17 C18 H18A 109.2 . .
N1 C18 H18B 109.2 . .
C17 C18 H18B 109.2 . .
H18A C18 H18B 107.9 . .
C7 C8 C9 120.4(3) . .
C7 C8 H8 119.8 . .
C9 C8 H8 119.8 . .
C3 C2 C1 120.0(3) . .
C3 C2 H2 120.0 . .
C1 C2 H2 120.0 . .
C18 C17 C16 110.9(3) . .
C18 C17 H17A 109.5 . .
C16 C17 H17A 109.5 . .
C18 C17 H17B 109.5 . .
C16 C17 H17B 109.5 . .
H17A C17 H17B 108.1 . .
C5 C6 C7 121.0(3) . .
C5 C6 H6 119.5 . .
C7 C6 H6 119.5 . .
C16 C15 C14 112.2(3) . .
C16 C15 H15A 109.2 . .
C14 C15 H15A 109.2 . .
C16 C15 H15B 109.2 . .
C14 C15 H15B 109.2 . .
H15A C15 H15B 107.9 . .
C2 C3 C4 121.9(3) . .
C2 C3 H3 119.0 . .
C4 C3 H3 119.0 . .
C8 C7 C6 120.4(3) . .
C8 C7 H7 119.8 . .
C6 C7 H7 119.8 . .
C21 C20 O5 111.9(3) . .
C21 C20 H19A 109.2 . .
O5 C20 H19A 109.2 . .
C21 C20 H19B 109.2 . .
O5 C20 H19B 109.2 . .
H19A C20 H19B 107.9 . .
C15 C16 C17 109.5(3) . .
C15 C16 H16A 109.8 . .
C17 C16 H16A 109.8 . .
C15 C16 H16B 109.8 . .
C17 C16 H16B 109.8 . .
H16A C16 H16B 108.2 . .
C20 C21 H20A 109.5 . .
C20 C21 H20B 109.5 . .
H20A C21 H20B 109.5 . .
C20 C21 H20C 109.5 . .
H20A C21 H20C 109.5 . .
H20B C21 H20C 109.5 . .

loop_
_geom_bond_atom_site_label_1
_geom_bond_atom_site_label_2
_geom_bond_distance
_geom_bond_site_symmetry_2
O1 C11 1.210(3) .
O5 C19 1.343(4) .
O5 C20 1.472(4) .
N1 C12 1.334(3) .
N1 C14 1.473(3) .
N1 C18 1.478(3) .
O2 N2 1.224(3) .
O3 N2 1.228(3) .
C1 C10 1.369(4) .
C1 C2 1.412(4) .
C1 C11 1.476(4) .
C9 C8 1.410(4) .
C9 C4 1.415(4) .
C9 C10 1.417(4) .
C12 C13 1.378(4) .
C12 C11 1.539(3) .
N2 C13 1.418(3) .
C10 H10 0.9300 .
C4 C3 1.399(5) .
C4 C5 1.420(4) .
C13 C19 1.475(4) .
C14 C15 1.523(4) .
C14 H14A 0.9700 .
C14 H14B 0.9700 .
O4 C19 1.192(4) .
C5 C6 1.343(5) .
C5 H5 0.9300 .
C18 C17 1.512(5) .
C18 H18A 0.9700 .
C18 H18B 0.9700 .
C8 C7 1.365(4) .
C8 H8 0.9300 .
C2 C3 1.368(4) .
C2 H2 0.9300 .
C17 C16 1.515(5) .
C17 H17A 0.9700 .
C17 H17B 0.9700 .
C6 C7 1.392(5) .
C6 H6 0.9300 .
C15 C16 1.512(5) .
C15 H15A 0.9700 .
C15 H15B 0.9700 .
C3 H3 0.9300 .
C7 H7 0.9300 .
C20 C21 1.408(6) .
C20 H19A 0.9700 .
C20 H19B 0.9700 .
C16 H16A 0.9700 .
C16 H16B 0.9700 .
C21 H20A 0.9600 .
C21 H20B 0.9600 .
C21 H20C 0.9600 .

loop_
_geom_torsion_atom_site_label_1
_geom_torsion_atom_site_label_2
_geom_torsion_atom_site_label_3
_geom_torsion_atom_site_label_4
_geom_torsion
_geom_torsion_site_symmetry_1
_geom_torsion_site_symmetry_2
_geom_torsion_site_symmetry_3
_geom_torsion_site_symmetry_4
C14 N1 C12 C13 19.5(4) . . . .
C18 N1 C12 C13 -153.9(3) . . . .
C14 N1 C12 C11 -162.7(2) . . . .
C18 N1 C12 C11 23.8(3) . . . .
C2 C1 C10 C9 0.3(4) . . . .
C11 C1 C10 C9 177.6(2) . . . .
C8 C9 C10 C1 179.4(3) . . . .
C4 C9 C10 C1 -1.3(4) . . . .
C8 C9 C4 C3 -179.3(3) . . . .
C10 C9 C4 C3 1.4(4) . . . .
C8 C9 C4 C5 1.6(4) . . . .
C10 C9 C4 C5 -177.8(3) . . . .
C10 C1 C11 O1 -178.2(3) . . . .
C2 C1 C11 O1 -0.8(4) . . . .
C10 C1 C11 C12 4.3(4) . . . .
C2 C1 C11 C12 -178.3(3) . . . .
N1 C12 C11 O1 -108.3(3) . . . .
C13 C12 C11 O1 69.6(3) . . . .
N1 C12 C11 C1 69.3(3) . . . .
C13 C12 C11 C1 -112.7(3) . . . .
N1 C12 C13 N2 -164.4(2) . . . .
C11 C12 C13 N2 17.8(3) . . . .
N1 C12 C13 C19 18.9(4) . . . .
C11 C12 C13 C19 -158.8(3) . . . .
O2 N2 C13 C12 23.9(4) . . . .
O3 N2 C13 C12 -154.7(3) . . . .
O2 N2 C13 C19 -159.0(3) . . . .
O3 N2 C13 C19 22.4(4) . . . .
C12 N1 C14 C15 132.3(3) . . . .
C18 N1 C14 C15 -53.8(3) . . . .
C3 C4 C5 C6 -179.9(3) . . . .
C9 C4 C5 C6 -0.7(5) . . . .
C20 O5 C19 O4 11.1(5) . . . .
C20 O5 C19 C13 -168.1(3) . . . .
C12 C13 C19 O4 -143.1(3) . . . .
N2 C13 C19 O4 40.2(4) . . . .
C12 C13 C19 O5 36.0(4) . . . .
N2 C13 C19 O5 -140.7(2) . . . .
C12 N1 C18 C17 -131.6(3) . . . .
C14 N1 C18 C17 54.3(3) . . . .
C4 C9 C8 C7 -1.3(5) . . . .
C10 C9 C8 C7 178.0(3) . . . .
C10 C1 C2 C3 0.6(5) . . . .
C11 C1 C2 C3 -176.8(3) . . . .
N1 C18 C17 C16 -54.3(4) . . . .
C4 C5 C6 C7 -0.4(5) . . . .
N1 C14 C15 C16 55.3(4) . . . .
C1 C2 C3 C4 -0.5(6) . . . .
C9 C4 C3 C2 -0.5(5) . . . .
C5 C4 C3 C2 178.6(3) . . . .
C9 C8 C7 C6 0.2(5) . . . .
C5 C6 C7 C8 0.7(5) . . . .
C19 O5 C20 C21 -114.6(4) . . . .
C14 C15 C16 C17 -56.8(4) . . . .
C18 C17 C16 C15 55.5(4) . . . .
